data_4078968
loop_
_publ_author_name
'Fern\'andez-Moreira, Vanesa'
'Ortego, M. Lourdes'
'Williams, Catrin F.'
'Coogan, Michael P.'
'Villacampa, M. Dolores'
'Gimeno, M. Concepci\'on'

_publ_section_title
;
 Bioconjugated Rhenium(I) Complexes with Amino Acid Derivatives:
 Synthesis, Photophysical Properties, and Cell Imaging Studies
;
_journal_issue 16
_journal_name_full Organometallics
_journal_page_first 5950
_journal_paper_doi 10.1021/om300610j
_journal_volume 31
_journal_year 2012
_chemical_absolute_configuration ad
_chemical_formula_sum 'C25 H25 B F4 N4 O6.5 Re'
_chemical_formula_weight 758.50
_chemical_name_systematic
; 
 ? 
;
_space_group_IT_number 4
_symmetry_cell_setting monoclinic
_symmetry_space_group_name_Hall 'P 2yb'
_symmetry_space_group_name_H-M 'P 1 21 1'
_atom_sites_solution_hydrogens geom
_atom_sites_solution_primary direct
_atom_sites_solution_secondary difmap
_audit_creation_method SHELXL-97
_cell_angle_alpha 90.00
_cell_angle_beta 96.90(3)
_cell_angle_gamma 90.00
_cell_formula_units_Z 4
_cell_length_a 8.8800(18)
_cell_length_b 24.120(5)
_cell_length_c 13.240(3)
_cell_measurement_reflns_used 6205
_cell_measurement_temperature 100(2)
_cell_measurement_theta_max 27.6
_cell_measurement_theta_min 2.3
_cell_volume 2815.3(11)
_computing_cell_refinement 'SAINT+ 6.02 (Bruker AXS, 1999)'
_computing_data_collection 'SMART v. 5.611 (Bruker AXS, 2000)'
_computing_data_reduction 'SAINT+ 6.02 (Bruker AXS, 1999)'
_computing_molecular_graphics 'XP, SHELXTL v. 6.10 (Bruker, 2000)'
_computing_publication_material 'XCIF, SHELXTL v. 6.10 (Bruker, 2000)'
_computing_structure_refinement 'SHELXL-97 (Sheldrick, 1997)'
_computing_structure_solution 'SHELXS-97 (Sheldrick, 1990)'
_diffrn_ambient_temperature 100(2)
_diffrn_detector_area_resol_mean 8.26
_diffrn_measured_fraction_theta_full 0.998
_diffrn_measured_fraction_theta_max 0.998
_diffrn_measurement_device_type 'Bruker SMART APEX CCD system'
_diffrn_measurement_method '\w rotations with narrow frames'
_diffrn_radiation_monochromator graphite
_diffrn_radiation_source 'fine-focus sealed tube'
_diffrn_radiation_type MoK\a
_diffrn_radiation_wavelength 0.71073
_diffrn_reflns_av_R_equivalents 0.0561
_diffrn_reflns_av_sigmaI/netI 0.0944
_diffrn_reflns_limit_h_max 10
_diffrn_reflns_limit_h_min -10
_diffrn_reflns_limit_k_max 29
_diffrn_reflns_limit_k_min -29
_diffrn_reflns_limit_l_max 16
_diffrn_reflns_limit_l_min -16
_diffrn_reflns_number 25231
_diffrn_reflns_theta_full 26.00
_diffrn_reflns_theta_max 26.00
_diffrn_reflns_theta_min 1.55
_exptl_absorpt_coefficient_mu 4.391
_exptl_absorpt_correction_T_max 0.8439
_exptl_absorpt_correction_T_min 0.3728
_exptl_absorpt_correction_type multi-scan
_exptl_absorpt_process_details
;
SADABS; Area-Detector Absorption Correction. Bruker-AXS
within SAINT+ package, v. 6.02 (1999).
;
_exptl_crystal_colour yellow
_exptl_crystal_density_diffrn 1.790
_exptl_crystal_density_method 'not measured'
_exptl_crystal_description prism
_exptl_crystal_F_000 1484
_exptl_crystal_size_max 0.28
_exptl_crystal_size_mid 0.10
_exptl_crystal_size_min 0.04
_refine_diff_density_max 5.029
_refine_diff_density_min -3.636
_refine_diff_density_rms 0.178
_refine_ls_abs_structure_details 'Flack H D (1983), Acta Cryst. A39, 876-881'
_refine_ls_abs_structure_Flack 0.018(9)
_refine_ls_extinction_method none
_refine_ls_goodness_of_fit_ref 1.047
_refine_ls_hydrogen_treatment constr
_refine_ls_matrix_type full
_refine_ls_number_parameters 697
_refine_ls_number_reflns 10877
_refine_ls_number_restraints 7
_refine_ls_restrained_S_all 1.047
_refine_ls_R_factor_all 0.0683
_refine_ls_R_factor_gt 0.0516
_refine_ls_shift/su_max 0.000
_refine_ls_shift/su_mean 0.000
_refine_ls_structure_factor_coef Fsqd
_refine_ls_weighting_details 'calc w=1/[\s^2^(Fo^2^)+(0.0000P)^2^+17.6196P] where P=(Fo^2^+2Fc^2^)/3'
_refine_ls_weighting_scheme calc
_refine_ls_wR_factor_gt 0.0953
_refine_ls_wR_factor_ref 0.1011
_reflns_number_gt 9199
_reflns_number_total 10877
_reflns_threshold_expression >2sigma(I)
_cod_data_source_file om300610j_si_001.cif
_cod_data_source_block lola20as_Compound_Re-2_in_the_MS
_cod_depositor_comments
;
The following automatic conversions were performed:

'_symmetry_cell_setting' value 'Monoclinic' changed to 'monoclinic'
according to /home/saulius/struct/CIF-dictionaries/cif_core.dic
dictionary named 'cif_core.dic' version 2.4.2 from 2011-04-26.

Automatic conversion script
Id: cif_fix_values 1891 2012-01-12 08:04:46Z andrius 
;
_cod_original_cell_volume 2815.3(10)
_cod_original_sg_symbol_H-M P2(1)
_cod_database_code 4078968

loop_
_symmetry_equiv_pos_as_xyz
'x, y, z'
'-x, y+1/2, -z'

loop_
_atom_site_label
_atom_site_type_symbol
_atom_site_fract_x
_atom_site_fract_y
_atom_site_fract_z
_atom_site_U_iso_or_equiv
_atom_site_adp_type
_atom_site_occupancy
_atom_site_symmetry_multiplicity
_atom_site_calc_flag
_atom_site_refinement_flags
Re1 Re 0.67691(5) 0.251739(17) 0.23983(4) 0.03148(13) Uani 1 1 d .
Re2 Re -0.07080(4) 0.917206(16) -0.06058(3) 0.01836(10) Uani 1 1 d .
N1 N 0.4905(11) 0.2320(4) 0.1295(9) 0.041(3) Uani 1 1 d .
C1 C 0.4997(12) 0.2256(4) 0.0299(10) 0.034(3) Uani 1 1 d .
H1 H 0.5936 0.2346 0.0062 0.041 Uiso 1 1 calc R
C2 C 0.3831(14) 0.2070(6) -0.0416(11) 0.048(4) Uani 1 1 d .
H2 H 0.3952 0.2044 -0.1117 0.057 Uiso 1 1 calc R
C3 C 0.2466(14) 0.1923(6) -0.0050(14) 0.058(5) Uani 1 1 d .
H3 H 0.1625 0.1790 -0.0495 0.069 Uiso 1 1 calc R
C4 C 0.2392(15) 0.1978(5) 0.0997(13) 0.046(4) Uani 1 1 d .
H4 H 0.1486 0.1875 0.1264 0.055 Uiso 1 1 calc R
C5 C 0.3578(14) 0.2176(5) 0.1639(12) 0.044(4) Uani 1 1 d .
N2 N 0.4877(13) 0.2432(4) 0.3266(9) 0.043(3) Uani 1 1 d .
C6 C 0.3613(17) 0.2259(5) 0.2757(12) 0.053(4) Uani 1 1 d .
C7 C 0.2345(17) 0.2105(5) 0.3247(14) 0.064(5) Uani 1 1 d .
H7 H 0.1449 0.1957 0.2882 0.077 Uiso 1 1 calc R
C8 C 0.2489(18) 0.2185(6) 0.4302(14) 0.066(5) Uani 1 1 d .
H8 H 0.1639 0.2116 0.4656 0.079 Uiso 1 1 calc R
C9 C 0.380(2) 0.2357(5) 0.4828(15) 0.073(6) Uani 1 1 d .
H9 H 0.3903 0.2385 0.5549 0.087 Uiso 1 1 calc R
C10 C 0.4971(18) 0.2489(6) 0.4294(10) 0.058(4) Uani 1 1 d .
H10 H 0.5885 0.2626 0.4654 0.070 Uiso 1 1 calc R
C11 C 0.6568(14) 0.3302(6) 0.2220(10) 0.044(3) Uani 1 1 d .
C12 C 0.8362(12) 0.2546(5) 0.1525(8) 0.026(2) Uani 1 1 d .
C13 C 0.8306(18) 0.2648(5) 0.3526(9) 0.041(3) Uani 1 1 d .
N3 N 0.6797(10) 0.1616(4) 0.2579(7) 0.026(2) Uani 1 1 d .
C14 C 0.6689(12) 0.1274(5) 0.1781(9) 0.026(3) Uani 1 1 d .
H14 H 0.6798 0.1422 0.1129 0.031 Uiso 1 1 calc R
C15 C 0.6421(11) 0.0704(4) 0.1872(8) 0.020(2) Uani 1 1 d U
H15 H 0.6381 0.0473 0.1288 0.024 Uiso 1 1 calc R
C16 C 0.6218(13) 0.0483(4) 0.2780(9) 0.025(3) Uani 1 1 d .
C17 C 0.6425(14) 0.0826(5) 0.3606(9) 0.037(3) Uani 1 1 d .
H17 H 0.6363 0.0679 0.4265 0.044 Uiso 1 1 calc R
C18 C 0.6730(15) 0.1392(5) 0.3496(10) 0.038(3) Uani 1 1 d .
H18 H 0.6890 0.1620 0.4084 0.046 Uiso 1 1 calc R
N4 N 0.5559(11) -0.0329(3) 0.3707(7) 0.027(2) Uani 1 1 d .
H4A H 0.5474 -0.0099 0.4212 0.033 Uiso 1 1 calc R
C20 C 0.5301(14) -0.0916(5) 0.3857(9) 0.038(3) Uani 1 1 d .
H20 H 0.5625 -0.1119 0.3261 0.046 Uiso 1 1 calc R
C21 C 0.6208(13) -0.1152(5) 0.4824(9) 0.030(3) Uani 1 1 d .
H21 H 0.6002 -0.1559 0.4824 0.036 Uiso 1 1 calc R
C22 C 0.7891(13) -0.1084(5) 0.4764(10) 0.039(3) Uani 1 1 d .
H22A H 0.8156 -0.0690 0.4802 0.058 Uiso 1 1 calc R
H22B H 0.8140 -0.1238 0.4119 0.058 Uiso 1 1 calc R
H22C H 0.8466 -0.1282 0.5331 0.058 Uiso 1 1 calc R
C23 C 0.5710(11) -0.0926(6) 0.5778(9) 0.040(3) Uani 1 1 d .
H23A H 0.6323 -0.1091 0.6367 0.061 Uiso 1 1 calc R
H23B H 0.4639 -0.1016 0.5801 0.061 Uiso 1 1 calc R
H23C H 0.5843 -0.0522 0.5793 0.061 Uiso 1 1 calc R
C24 C 0.3627(14) -0.1008(4) 0.3855(8) 0.028(3) Uani 1 1 d .
C25 C 0.1698(3) -0.16854(12) 0.3873(8) 0.037(3) Uani 1 1 d .
H25A H 0.1278 -0.1483 0.4417 0.056 Uiso 1 1 calc R
H25B H 0.1606 -0.2085 0.3984 0.056 Uiso 1 1 calc R
H25C H 0.1139 -0.1585 0.3215 0.056 Uiso 1 1 calc R
N5 N 0.1379(2) 0.96099(10) -0.07433(17) 0.0189(19) Uani 1 1 d R
C31 C 0.1471(2) 1.00919(10) -0.13079(17) 0.028(3) Uani 1 1 d R
H31 H 0.0597 1.0229 -0.1715 0.033 Uiso 1 1 calc R
C32 C 0.2842(2) 1.03732(10) -0.12766(17) 0.035(3) Uani 1 1 d R
H32 H 0.2905 1.0703 -0.1662 0.042 Uiso 1 1 calc R
C33 C 0.4121(2) 1.01724(10) -0.06807(17) 0.037(3) Uani 1 1 d R
H33 H 0.5058 1.0365 -0.0659 0.045 Uiso 1 1 calc R
C34 C 0.4029(2) 0.96904(9) -0.01161(17) 0.031(3) Uani 1 1 d R
H34 H 0.4904 0.9553 0.0291 0.037 Uiso 1 1 calc R
C35 C 0.2658(2) 0.94091(10) -0.01474(17) 0.021(2) Uani 1 1 d R
N6 N 0.1024(2) 0.86901(9) 0.03109(17) 0.020(2) Uani 1 1 d R
C36 C 0.2454(2) 0.88899(9) 0.04192(17) 0.021(2) Uani 1 1 d R
C37 C 0.3639(2) 0.86615(9) 0.10131(17) 0.030(3) Uani 1 1 d R
H37 H 0.4615 0.8828 0.1082 0.036 Uiso 1 1 calc R
C38 C 0.3363(2) 0.81639(9) 0.15288(17) 0.036(3) Uani 1 1 d R
H38 H 0.4153 0.7975 0.1938 0.043 Uiso 1 1 calc R
C39 C 0.1902(2) 0.79671(9) 0.14104(17) 0.036(3) Uani 1 1 d R
H39 H 0.1687 0.7643 0.1775 0.043 Uiso 1 1 calc R
C40 C 0.0705(2) 0.82182(9) 0.07796(17) 0.029(3) Uani 1 1 d R
H40 H -0.0283 0.8061 0.0690 0.035 Uiso 1 1 calc R
C41 C -0.0616(2) 0.87435(11) -0.17852(17) 0.023(2) Uani 1 1 d R
C42 C -0.2430(2) 0.87490(10) -0.03351(17) 0.030(3) Uani 1 1 d R
C43 C -0.2103(2) 0.96407(10) -0.14347(17) 0.025(2) Uani 1 1 d R
N7 N -0.0618(2) 0.96827(9) 0.07784(17) 0.0168(18) Uani 1 1 d R
C44 C -0.0582(2) 0.94316(10) 0.17259(17) 0.026(2) Uani 1 1 d R
H44 H -0.0803 0.9048 0.1772 0.031 Uiso 1 1 calc R
C45 C -0.0221(2) 0.97421(10) 0.26061(17) 0.025(3) Uani 1 1 d R
H45 H -0.0196 0.9570 0.3254 0.030 Uiso 1 1 calc R
C46 C 0.0103(2) 1.03038(10) 0.25390(17) 0.020(2) Uani 1 1 d R
C47 C 0.0067(2) 1.05549(10) 0.15915(17) 0.021(2) Uani 1 1 d R
H47 H 0.0288 1.0939 0.1545 0.025 Uiso 1 1 calc R
C48 C -0.0294(2) 1.02444(9) 0.07112(17) 0.022(2) Uani 1 1 d R
H48 H -0.0319 1.0416 0.0064 0.027 Uiso 1 1 calc R
C49 C 0.0507(2) 1.06666(11) 0.34656(18) 0.026(3) Uani 1 1 d R
C50 C 0.1606(3) 1.06774(13) 0.52324(17) 0.030(3) Uani 1 1 d R
H50 H 0.1205 1.1065 0.5163 0.036 Uiso 1 1 calc R
C51 C 0.3274(14) 1.0712(4) 0.5559(9) 0.031(3) Uani 1 1 d .
C52 C 0.5136(15) 1.1106(7) 0.6742(11) 0.058(4) Uani 1 1 d .
H52A H 0.5587 1.0737 0.6862 0.086 Uiso 1 1 calc R
H52B H 0.5221 1.1312 0.7383 0.086 Uiso 1 1 calc R
H52C H 0.5672 1.1306 0.6249 0.086 Uiso 1 1 calc R
C53 C 0.0802(15) 1.0382(5) 0.6058(9) 0.033(3) Uani 1 1 d .
H53 H 0.1083 1.0584 0.6714 0.040 Uiso 1 1 calc R
C54 C 0.1341(16) 0.9780(5) 0.6217(9) 0.041(3) Uani 1 1 d .
H54A H 0.0962 0.9559 0.5619 0.061 Uiso 1 1 calc R
H54B H 0.0954 0.9627 0.6821 0.061 Uiso 1 1 calc R
H54C H 0.2453 0.9770 0.6311 0.061 Uiso 1 1 calc R
C55 C -0.0940(15) 1.0419(5) 0.5802(10) 0.043(3) Uani 1 1 d .
H55A H -0.1243 1.0810 0.5730 0.064 Uiso 1 1 calc R
H55B H -0.1428 1.0249 0.6350 0.064 Uiso 1 1 calc R
H55C H -0.1252 1.0224 0.5163 0.064 Uiso 1 1 calc R
C19 C 0.5927(11) -0.0124(4) 0.2816(8) 0.021(2) Uani 1 1 d .
N8 N 0.1293(10) 1.0412(4) 0.4261(6) 0.026(2) Uani 1 1 d .
H8A H 0.1627 1.0073 0.4184 0.032 Uiso 1 1 calc R
O1 O 0.9315(8) 0.2572(4) 0.1050(6) 0.0333(19) Uani 1 1 d .
O2 O 0.6487(11) 0.3776(3) 0.2106(8) 0.051(3) Uani 1 1 d .
O3 O 0.9241(14) 0.2713(4) 0.4195(8) 0.065(3) Uani 1 1 d .
O4 O 0.6079(8) -0.0426(3) 0.2096(6) 0.0264(17) Uani 1 1 d .
O5 O 0.3284(8) -0.1542(3) 0.3877(6) 0.0293(18) Uani 1 1 d .
O6 O 0.2666(9) -0.0650(3) 0.3862(7) 0.039(2) Uani 1 1 d .
O7 O -0.0645(9) 0.8487(3) -0.2530(6) 0.035(2) Uani 1 1 d .
O9 O -0.2940(8) 0.9903(3) -0.1958(6) 0.033(2) Uani 1 1 d .
O8 O -0.3435(9) 0.8468(3) -0.0196(7) 0.045(2) Uani 1 1 d .
O10 O 0.0081(9) 1.1133(3) 0.3465(5) 0.0298(19) Uani 1 1 d .
O11 O 0.3574(9) 1.1050(4) 0.6350(6) 0.040(2) Uani 1 1 d .
O12 O 0.4229(10) 1.0451(4) 0.5180(6) 0.039(2) Uani 1 1 d .
B1 B 0.8040(17) 0.7724(6) 0.2755(12) 0.039(4) Uani 1 1 d .
B2 B 0.1924(17) 0.6325(6) 0.0937(12) 0.033(4) Uani 1 1 d .
F1 F 0.8135(13) 0.8256(4) 0.2424(7) 0.087(3) Uani 1 1 d .
F2 F 0.6492(8) 0.7584(4) 0.2733(5) 0.053(2) Uani 1 1 d .
F3 F 0.8748(8) 0.7663(3) 0.3721(5) 0.047(2) Uani 1 1 d .
F4 F 0.8686(9) 0.7391(4) 0.2075(6) 0.072(3) Uani 1 1 d .
F5 F 0.2967(8) 0.5953(3) 0.0615(6) 0.051(2) Uani 1 1 d .
F6 F 0.1033(12) 0.6014(4) 0.1497(8) 0.086(3) Uani 1 1 d .
F7 F 0.2663(11) 0.6710(3) 0.1500(10) 0.109(5) Uani 1 1 d .
F8 F 0.1102(9) 0.6548(4) 0.0143(6) 0.065(3) Uani 1 1 d .
O21 O 0.1328(15) 0.6846(5) 0.3707(11) 0.101(5) Uani 1 1 d .

loop_
_atom_site_aniso_label
_atom_site_aniso_U_11
_atom_site_aniso_U_22
_atom_site_aniso_U_33
_atom_site_aniso_U_23
_atom_site_aniso_U_13
_atom_site_aniso_U_12
Re1 0.0494(3) 0.0149(2) 0.0348(3) 0.0010(2) 0.0240(2) -0.0019(2)
Re2 0.02018(17) 0.0184(2) 0.0159(2) -0.0026(2) -0.00031(14) 0.0008(2)
N1 0.040(6) 0.023(5) 0.069(8) 0.028(5) 0.039(6) 0.018(4)
C1 0.020(6) 0.020(6) 0.062(9) 0.020(6) 0.004(6) 0.006(4)
C2 0.035(7) 0.048(8) 0.056(10) 0.023(7) -0.012(7) 0.000(6)
C3 0.024(7) 0.038(8) 0.106(15) 0.033(9) -0.014(8) -0.001(6)
C4 0.033(8) 0.035(8) 0.070(11) 0.021(8) 0.011(7) 0.003(6)
C5 0.037(7) 0.020(6) 0.079(11) 0.011(7) 0.027(7) 0.013(5)
N2 0.051(7) 0.020(6) 0.065(8) -0.003(6) 0.034(6) -0.005(5)
C6 0.067(10) 0.031(7) 0.069(11) 0.013(7) 0.047(9) 0.025(7)
C7 0.060(10) 0.028(7) 0.115(15) 0.011(9) 0.056(10) 0.006(7)
C8 0.068(11) 0.053(10) 0.091(14) 0.009(9) 0.067(10) 0.010(8)
C9 0.084(12) 0.028(9) 0.120(15) 0.001(9) 0.070(12) -0.013(7)
C10 0.103(11) 0.026(6) 0.057(9) -0.002(8) 0.060(8) 0.002(9)
C11 0.045(8) 0.048(9) 0.045(9) 0.012(7) 0.022(6) -0.004(6)
C12 0.047(7) 0.017(5) 0.014(6) -0.002(5) 0.000(5) 0.009(6)
C13 0.087(11) 0.026(8) 0.012(7) 0.005(5) 0.016(7) -0.005(6)
N3 0.046(6) 0.021(5) 0.013(5) -0.005(4) 0.013(4) -0.006(4)
C14 0.028(6) 0.027(6) 0.023(7) 0.003(5) 0.009(5) 0.002(5)
C15 0.017(4) 0.022(4) 0.019(4) 0.006(3) -0.009(3) 0.007(3)
C16 0.038(7) 0.015(6) 0.022(7) -0.001(5) 0.008(5) -0.005(5)
C17 0.058(8) 0.022(6) 0.031(7) -0.002(6) 0.014(6) 0.001(6)
C18 0.064(8) 0.022(6) 0.032(8) -0.001(6) 0.024(6) -0.006(6)
N4 0.047(6) 0.015(5) 0.019(5) 0.001(4) 0.002(4) 0.000(4)
C20 0.062(8) 0.023(7) 0.034(7) -0.002(6) 0.021(6) 0.004(6)
C21 0.047(7) 0.013(6) 0.031(7) 0.011(5) 0.007(6) 0.004(5)
C22 0.047(8) 0.026(6) 0.045(8) 0.000(6) 0.013(6) 0.007(5)
C23 0.013(4) 0.054(9) 0.054(8) 0.009(7) 0.000(5) 0.002(6)
C24 0.052(7) 0.018(6) 0.012(6) -0.005(4) -0.003(5) -0.005(5)
C25 0.045(8) 0.040(8) 0.026(7) 0.003(6) -0.002(6) -0.010(6)
N5 0.027(5) 0.020(5) 0.009(5) -0.004(4) 0.004(4) -0.006(4)
C31 0.041(7) 0.031(6) 0.013(6) -0.011(5) 0.008(5) -0.004(5)
C32 0.044(7) 0.041(7) 0.023(7) 0.006(6) 0.015(6) -0.013(6)
C33 0.025(6) 0.063(9) 0.022(7) -0.005(6) -0.004(5) -0.021(6)
C34 0.024(6) 0.044(7) 0.023(7) -0.008(6) 0.001(5) -0.004(5)
C35 0.019(5) 0.032(6) 0.011(6) -0.004(5) 0.001(4) -0.001(4)
N6 0.027(5) 0.017(5) 0.015(5) -0.002(4) 0.002(4) 0.007(4)
C36 0.016(5) 0.032(6) 0.015(6) -0.005(5) 0.002(4) -0.004(4)
C37 0.025(6) 0.048(8) 0.015(6) -0.010(5) -0.009(5) 0.009(5)
C38 0.054(8) 0.034(7) 0.020(7) -0.001(6) 0.001(6) 0.027(6)
C39 0.059(8) 0.030(7) 0.016(6) -0.003(5) 0.000(6) 0.015(6)
C40 0.040(7) 0.020(6) 0.027(7) -0.005(5) 0.005(5) 0.011(5)
C41 0.034(6) 0.012(5) 0.023(6) 0.000(5) 0.005(5) 0.010(4)
C42 0.044(7) 0.016(6) 0.029(7) -0.010(5) 0.001(6) 0.007(5)
C43 0.029(6) 0.015(5) 0.032(7) -0.004(5) 0.007(5) -0.003(4)
N7 0.018(4) 0.022(5) 0.011(5) -0.007(4) 0.003(3) 0.000(3)
C44 0.028(6) 0.027(6) 0.024(6) -0.002(5) 0.006(5) 0.009(5)
C45 0.035(6) 0.024(6) 0.016(6) -0.003(5) 0.004(5) 0.002(5)
C46 0.023(5) 0.023(6) 0.016(6) -0.004(5) 0.006(4) 0.001(4)
C47 0.022(5) 0.020(5) 0.021(6) -0.005(5) 0.002(5) -0.004(4)
C48 0.020(5) 0.029(6) 0.019(6) -0.009(5) 0.006(5) -0.004(4)
C49 0.033(6) 0.026(6) 0.022(6) 0.002(5) 0.011(5) -0.001(5)
C50 0.054(8) 0.021(6) 0.016(6) -0.007(5) 0.007(6) 0.008(5)
C51 0.054(8) 0.016(6) 0.021(7) -0.001(5) -0.001(6) -0.001(5)
C52 0.040(8) 0.080(12) 0.049(10) -0.023(9) -0.010(7) 0.019(8)
C53 0.051(8) 0.030(7) 0.016(7) 0.001(6) 0.000(6) -0.004(6)
C54 0.067(9) 0.035(7) 0.018(7) 0.006(6) -0.005(6) 0.005(6)
C55 0.063(9) 0.035(7) 0.033(8) -0.012(6) 0.015(7) -0.013(6)
C19 0.017(5) 0.022(6) 0.022(6) 0.001(5) 0.000(4) 0.000(4)
N8 0.045(6) 0.025(5) 0.007(5) -0.003(4) -0.005(4) 0.001(4)
O1 0.039(4) 0.034(5) 0.029(4) 0.010(4) 0.012(4) 0.004(4)
O2 0.079(7) 0.012(4) 0.070(7) -0.004(5) 0.038(6) -0.004(4)
O3 0.108(9) 0.063(8) 0.027(6) -0.004(5) 0.017(6) -0.017(6)
O4 0.034(4) 0.025(4) 0.021(4) -0.001(4) 0.003(3) -0.003(3)
O5 0.038(5) 0.020(4) 0.030(5) 0.001(3) 0.003(4) -0.005(3)
O6 0.044(5) 0.028(5) 0.044(6) 0.001(4) 0.005(4) 0.009(4)
O7 0.040(5) 0.037(5) 0.027(5) -0.006(4) -0.002(4) 0.011(4)
O9 0.031(4) 0.033(5) 0.032(5) 0.000(4) -0.012(4) 0.017(4)
O8 0.035(5) 0.037(5) 0.063(7) -0.013(5) 0.008(4) -0.019(4)
O10 0.056(5) 0.016(4) 0.016(4) 0.003(3) 0.000(4) 0.008(4)
O11 0.042(5) 0.045(6) 0.029(5) -0.015(4) -0.013(4) 0.006(4)
O12 0.052(5) 0.034(5) 0.033(5) -0.005(4) 0.006(4) 0.008(4)
B1 0.042(9) 0.046(9) 0.027(9) -0.009(7) -0.007(7) 0.001(7)
B2 0.031(8) 0.029(8) 0.037(9) -0.003(7) 0.000(7) 0.003(6)
F1 0.141(9) 0.061(6) 0.063(7) 0.021(5) 0.036(6) 0.010(6)
F2 0.042(4) 0.071(6) 0.040(5) 0.000(5) -0.015(3) 0.013(4)
F3 0.045(4) 0.065(6) 0.029(4) -0.003(4) -0.002(3) -0.034(4)
F4 0.053(5) 0.101(8) 0.063(6) -0.033(6) 0.010(4) -0.003(5)
F5 0.045(4) 0.041(5) 0.070(6) 0.012(4) 0.016(4) 0.024(4)
F6 0.111(8) 0.061(6) 0.100(8) 0.023(6) 0.076(7) -0.003(5)
F7 0.097(8) 0.035(5) 0.171(11) -0.040(6) -0.082(8) 0.017(5)
F8 0.062(5) 0.080(7) 0.049(5) -0.004(5) -0.011(4) 0.039(5)
O21 0.129(11) 0.048(7) 0.142(12) 0.038(7) 0.084(10) 0.043(7)

loop_
_atom_type_symbol
_atom_type_description
_atom_type_scat_dispersion_real
_atom_type_scat_dispersion_imag
_atom_type_scat_source
C C 0.0033 0.0016 'International Tables Vol C Tables 4.2.6.8 and 6.1.1.4'
H H 0.0000 0.0000 'International Tables Vol C Tables 4.2.6.8 and 6.1.1.4'
N N 0.0061 0.0033 'International Tables Vol C Tables 4.2.6.8 and 6.1.1.4'
O O 0.0106 0.0060 'International Tables Vol C Tables 4.2.6.8 and 6.1.1.4'
F F 0.0171 0.0103 'International Tables Vol C Tables 4.2.6.8 and 6.1.1.4'
Re Re -1.0185 7.2310 'International Tables Vol C Tables 4.2.6.8 and 6.1.1.4'
B B 0.0013 0.0007 'International Tables Vol C Tables 4.2.6.8 and 6.1.1.4'

loop_
_geom_angle_atom_site_label_1
_geom_angle_atom_site_label_2
_geom_angle_atom_site_label_3
_geom_angle
_geom_angle_publ_flag
C11 Re1 C13 88.9(5) y
C11 Re1 C12 87.4(5) y
C13 Re1 C12 87.5(5) y
C11 Re1 N1 94.8(5) y
C13 Re1 N1 172.4(4) y
C12 Re1 N1 99.3(4) y
C11 Re1 N2 95.4(5) y
C13 Re1 N2 97.3(5) y
C12 Re1 N2 174.5(5) y
N1 Re1 N2 75.7(4) y
C11 Re1 N3 175.3(4) y
C13 Re1 N3 94.6(4) y
C12 Re1 N3 95.8(4) y
N1 Re1 N3 81.4(3) y
N2 Re1 N3 81.1(4) y
C41 Re2 C42 88.72(10) y
C41 Re2 C43 86.46(10) y
C42 Re2 C43 86.88(9) y
C41 Re2 N5 94.33(10) y
C42 Re2 N5 173.07(13) y
C43 Re2 N5 99.51(11) y
C41 Re2 N6 94.09(10) y
C42 Re2 N6 97.94(10) y
C43 Re2 N6 175.15(13) y
N5 Re2 N6 75.65(7) y
C41 Re2 N7 175.43(12) y
C42 Re2 N7 95.31(10) y
C43 Re2 N7 95.90(9) y
N5 Re2 N7 81.43(8) y
N6 Re2 N7 83.23(8) y
C1 N1 C5 117.4(12) ?
C1 N1 Re1 124.6(7) ?
C5 N1 Re1 117.5(10) ?
N1 C1 C2 125.3(12) ?
C1 C2 C3 116.7(14) ?
C4 C3 C2 117.5(13) ?
C5 C4 C3 121.9(13) ?
C4 C5 N1 121.2(14) ?
C4 C5 C6 126.3(13) ?
N1 C5 C6 112.6(13) ?
C6 N2 C10 119.6(12) ?
C6 N2 Re1 115.6(9) ?
C10 N2 Re1 124.4(10) ?
N2 C6 C7 121.9(15) ?
N2 C6 C5 118.0(12) ?
C7 C6 C5 119.8(16) ?
C8 C7 C6 116.0(16) ?
C9 C8 C7 121.8(14) ?
C8 C9 C10 118.0(18) ?
N2 C10 C9 122.4(17) ?
O2 C11 Re1 178.1(11) ?
O1 C12 Re1 177.4(10) ?
O3 C13 Re1 178.2(12) ?
C14 N3 C18 117.5(10) ?
C14 N3 Re1 121.9(7) ?
C18 N3 Re1 120.0(7) ?
N3 C14 C15 122.3(10) ?
C16 C15 C14 120.5(11) ?
C15 C16 C17 117.0(10) ?
C15 C16 C19 117.5(10) ?
C17 C16 C19 125.3(10) ?
C16 C17 C18 121.1(12) ?
N3 C18 C17 121.2(12) ?
C19 N4 C20 122.3(9) ?
N4 C20 C24 108.4(10) ?
N4 C20 C21 113.6(10) ?
C24 C20 C21 111.4(10) ?
C23 C21 C22 113.6(10) ?
C23 C21 C20 113.0(10) ?
C22 C21 C20 109.7(10) ?
O6 C24 O5 121.9(11) ?
O6 C24 C20 126.2(10) ?
O5 C24 C20 111.9(10) ?
C31 N5 C35 120.0 ?
C31 N5 Re2 124.11(6) ?
C35 N5 Re2 115.64(7) ?
N5 C31 C32 120.0 ?
C33 C32 C31 120.0 ?
C34 C33 C32 120.0 ?
C33 C34 C35 120.0 ?
N5 C35 C34 120.0 ?
N5 C35 C36 116.1 ?
C34 C35 C36 123.9 ?
C40 N6 C36 120.1 ?
C40 N6 Re2 122.40(6) ?
C36 N6 Re2 117.46(6) ?
N6 C36 C37 124.9 ?
N6 C36 C35 114.8 ?
C37 C36 C35 120.3 ?
C36 C37 C38 117.2 ?
C39 C38 C37 117.0 ?
C38 C39 C40 123.7 ?
N6 C40 C39 116.9 ?
O7 C41 Re2 176.1(4) ?
O8 C42 Re2 176.1(5) ?
O9 C43 Re2 177.2(4) ?
C44 N7 C48 120.0 ?
C44 N7 Re2 120.14(6) ?
C48 N7 Re2 118.62(6) ?
N7 C44 C45 120.0 ?
C46 C45 C44 120.0 ?
C47 C46 C45 120.0 ?
C47 C46 C49 117.2 ?
C45 C46 C49 122.8 ?
C46 C47 C48 120.0 ?
N7 C48 C47 120.0 ?
O10 C49 N8 124.8(5) ?
O10 C49 C46 120.2(4) ?
N8 C49 C46 115.0(4) ?
N8 C50 C51 111.3(6) ?
N8 C50 C53 111.9(6) ?
C51 C50 C53 110.3(7) ?
O12 C51 O11 124.1(12) ?
O12 C51 C50 124.8(10) ?
O11 C51 C50 111.1(9) ?
C54 C53 C55 111.9(10) ?
C54 C53 C50 111.6(10) ?
C55 C53 C50 110.6(9) ?
O4 C19 N4 121.6(10) ?
O4 C19 C16 121.7(10) ?
N4 C19 C16 116.6(10) ?
C49 N8 C50 121.8(7) ?
C24 O5 C25 117.3(8) ?
C51 O11 C52 116.0(10) ?
F1 B1 F3 111.4(12) ?
F1 B1 F4 107.0(13) ?
F3 B1 F4 111.5(12) ?
F1 B1 F2 108.5(12) ?
F3 B1 F2 109.3(12) ?
F4 B1 F2 109.1(11) ?
F7 B2 F8 110.7(12) ?
F7 B2 F6 111.1(14) ?
F8 B2 F6 110.7(12) ?
F7 B2 F5 108.9(12) ?
F8 B2 F5 110.1(12) ?
F6 B2 F5 105.2(11) ?

loop_
_geom_bond_atom_site_label_1
_geom_bond_atom_site_label_2
_geom_bond_distance
_geom_bond_publ_flag
Re1 C11 1.912(14) y
Re1 C13 1.924(15) y
Re1 C12 1.933(11) y
Re1 N1 2.127(12) y
Re1 N2 2.156(10) y
Re1 N3 2.187(9) y
Re2 C41 1.883(2) y
Re2 C42 1.908(2) y
Re2 C43 1.921(2) y
Re2 N5 2.160(2) y
Re2 N6 2.177(2) y
Re2 N7 2.202(2) y
N1 C1 1.339(16) ?
N1 C5 1.359(14) ?
C1 C2 1.391(17) ?
C2 C3 1.404(18) ?
C3 C4 1.40(2) ?
C4 C5 1.358(19) ?
C5 C6 1.49(2) ?
N2 C6 1.307(18) ?
N2 C10 1.361(16) ?
C6 C7 1.415(17) ?
C7 C8 1.40(2) ?
C8 C9 1.35(2) ?
C9 C10 1.364(17) ?
C11 O2 1.154(15) ?
C12 O1 1.115(12) ?
C13 O3 1.150(16) ?
N3 C14 1.335(14) ?
N3 C18 1.337(14) ?
C14 C15 1.402(15) ?
C15 C16 1.348(15) ?
C16 C17 1.367(15) ?
C16 C19 1.488(14) ?
C17 C18 1.403(16) ?
N4 C19 1.354(13) ?
N4 C20 1.450(15) ?
C20 C24 1.503(16) ?
C20 C21 1.538(16) ?
C21 C23 1.490(16) ?
C21 C22 1.515(16) ?
C24 O6 1.215(13) ?
C24 O5 1.324(12) ?
C25 O5 1.449(8) ?
N5 C31 1.3899 ?
N5 C35 1.3900 ?
C31 C32 1.3900 ?
C32 C33 1.3899 ?
C33 C34 1.3899 ?
C34 C35 1.3900 ?
C35 C36 1.4821 ?
N6 C40 1.3431 ?
N6 C36 1.3495 ?
C36 C37 1.3530 ?
C37 C38 1.4165 ?
C38 C39 1.3722 ?
C39 C40 1.4079 ?
C41 O7 1.163(8) ?
C42 O8 1.153(8) ?
C43 O9 1.144(7) ?
N7 C44 1.3899 ?
N7 C48 1.3901 ?
C44 C45 1.3900 ?
C45 C46 1.3900 ?
C46 C47 1.3899 ?
C46 C49 1.5145 ?
C47 C48 1.3901 ?
C49 O10 1.187(8) ?
C49 N8 1.340(9) ?
C50 N8 1.434(8) ?
C50 C51 1.495(13) ?
C50 C53 1.549(12) ?
C51 O12 1.212(14) ?
C51 O11 1.329(13) ?
C52 O11 1.428(15) ?
C53 C54 1.536(16) ?
C53 C55 1.546(18) ?
C19 O4 1.219(12) ?
B1 F1 1.361(17) ?
B1 F3 1.364(16) ?
B1 F4 1.382(17) ?
B1 F2 1.412(16) ?
B2 F7 1.317(17) ?
B2 F8 1.321(17) ?
B2 F6 1.370(17) ?
B2 F5 1.393(16) ?
